data_7248723
loop_
_publ_author_name
'Shaikh, Samir R.'
'Gawade, Rupesh L.'
'Dabke, Niteen B.'
'Dash, Soumya R.'
'Vanka, Kumar'
'Gonnade, Rajesh G.'

_publ_section_title
;
 Crystal engineering for intramolecular \p--\p stacking: effect of
 substitution of electron-donating and electron-withdrawing groups on the
 molecular geometry in conformationally flexible Sulfoesters and
 sulfonamides
;
_journal_issue 26
_journal_name_full CrystEngComm
_journal_page_first 3557
_journal_page_last 3573
_journal_paper_doi 10.1039/D4CE00309H
_journal_volume 26
_journal_year 2024
_chemical_formula_moiety 'C15 H16 O3 S'
_chemical_formula_sum 'C15 H16 O3 S'
_chemical_formula_weight 276.34
_space_group_crystal_system triclinic
_space_group_IT_number 2
_space_group_name_Hall '-P 1'
_space_group_name_H-M_alt 'P -1'
_atom_sites_solution_hydrogens geom
_atom_sites_solution_primary direct
_atom_sites_solution_secondary 'difference Fourier'
_audit_creation_method SHELXL-2018/3
_audit_update_record
;
2024-03-02 deposited with the CCDC.	2024-05-27 downloaded from the CCDC.
;
_cell_angle_alpha 85.636(5)
_cell_angle_beta 89.814(5)
_cell_angle_gamma 74.498(4)
_cell_formula_units_Z 4
_cell_length_a 7.3793(6)
_cell_length_b 8.1389(7)
_cell_length_c 24.315(2)
_cell_measurement_reflns_used 3640
_cell_measurement_temperature 296(2)
_cell_measurement_theta_max 25.78
_cell_measurement_theta_min 2.52
_cell_volume 1402.9(2)
_computing_cell_refinement 'SAINT (Bruker, 2016)'
_computing_data_collection 'APEX3 (Bruker, 2016)'
_computing_data_reduction 'SAINT (Bruker, 2016)'
_computing_molecular_graphics 'Bruker SHELXTL, Mercury 2020.20'
_computing_publication_material 'Bruker SHELXTL'
_computing_structure_refinement 'SHELXL-2018/3 (Sheldrick, 2018)'
_computing_structure_solution 'SHELXT 2014/5 (Sheldrick, 2014)'
_diffrn_ambient_temperature 296(2)
_diffrn_detector 'Photon II CPAD Area Detector'
_diffrn_detector_area_resol_mean 7.39
_diffrn_measured_fraction_theta_full 0.894
_diffrn_measured_fraction_theta_max 0.886
_diffrn_measurement_device '\k-geometry diffractometer'
_diffrn_measurement_device_type 'Bruker D8 VENTURE Kappa Duo PHOTON II CPAD'
_diffrn_measurement_method '\f and \w scans'
_diffrn_radiation_monochromator 'multilayer mirrors'
_diffrn_radiation_type MoK\a
_diffrn_radiation_wavelength 0.71073
_diffrn_reflns_av_R_equivalents 0.0546
_diffrn_reflns_av_unetI/netI 0.0734
_diffrn_reflns_Laue_measured_fraction_full 0.894
_diffrn_reflns_Laue_measured_fraction_max 0.886
_diffrn_reflns_limit_h_max 9
_diffrn_reflns_limit_h_min -9
_diffrn_reflns_limit_k_max 8
_diffrn_reflns_limit_k_min -10
_diffrn_reflns_limit_l_max 24
_diffrn_reflns_limit_l_min -29
_diffrn_reflns_number 9648
_diffrn_reflns_point_group_measured_fraction_full 0.894
_diffrn_reflns_point_group_measured_fraction_max 0.886
_diffrn_reflns_theta_full 25.242
_diffrn_reflns_theta_max 25.998
_diffrn_reflns_theta_min 0.840
_diffrn_source 'micro-focus sealed tube'
_diffrn_source_type 'Incoatech I\mS HB'
_exptl_absorpt_coefficient_mu 0.232
_exptl_absorpt_correction_T_max 0.979
_exptl_absorpt_correction_T_min 0.947
_exptl_absorpt_correction_type multi-scan
_exptl_absorpt_process_details SADABS,(BRUKER,2006)
_exptl_crystal_colour COLOURLESS
_exptl_crystal_density_diffrn 1.308
_exptl_crystal_description PLATE
_exptl_crystal_F_000 584
_exptl_crystal_size_max 0.240
_exptl_crystal_size_mid 0.150
_exptl_crystal_size_min 0.090
_refine_diff_density_max 0.970
_refine_diff_density_min -0.520
_refine_diff_density_rms 0.099
_refine_ls_extinction_method none
_refine_ls_goodness_of_fit_ref 1.103
_refine_ls_hydrogen_treatment constr
_refine_ls_matrix_type full
_refine_ls_number_parameters 345
_refine_ls_number_reflns 4877
_refine_ls_number_restraints 0
_refine_ls_restrained_S_all 1.103
_refine_ls_R_factor_all 0.1373
_refine_ls_R_factor_gt 0.1224
_refine_ls_shift/su_max 0.000
_refine_ls_shift/su_mean 0.000
_refine_ls_structure_factor_coef Fsqd
_refine_ls_weighting_details 'w=1/[\s^2^(Fo^2^)+(0.0542P)^2^+12.2037P] where P=(Fo^2^+2Fc^2^)/3'
_refine_ls_weighting_scheme calc
_refine_ls_wR_factor_gt 0.3000
_refine_ls_wR_factor_ref 0.3076
_reflns_Friedel_coverage 0.000
_reflns_number_gt 3911
_reflns_number_total 4877
_reflns_threshold_expression 'I > 2\s(I)'
_cod_data_source_file d4ce00309h2.cif
_cod_data_source_block 6a
_cod_depositor_comments
;
The following automatic conversions were performed:

data item '_exptl_absorpt_correction_type' value 'MULTI-SCAN' was
changed to 'multi-scan' in accordance with the
/home/data/users/saulius/crontab/automatic-downloads/rss-feeds/RSC/lib/dictionaries/cif_core.dic
dictionary named 'cif_core.dic' version 2.4.2 last updated on
2011-04-26.

data item '_atom_sites_solution_primary' value 'direct method' was
changed to 'direct'.

Automatic conversion script
Id: cif_fix_values 8170 2020-07-09 18:12:32Z antanas 

 Adding full bibliography for 7248707--7248724.cif.
;
_cod_database_code 7248723
_shelx_shelxl_version_number 2018/3
_shelx_space_group_comment
;
The symmetry employed for this shelxl refinement is uniquely defined
by the following loop, which should always be used as a source of
symmetry information in preference to the above space-group names.
They are only intended as comments.
;
_shelx_estimated_absorpt_t_min 0.947
_shelx_estimated_absorpt_t_max 0.979

loop_
_space_group_symop_operation_xyz
'x, y, z'
'-x, -y, -z'

loop_
_atom_site_label
_atom_site_type_symbol
_atom_site_fract_x
_atom_site_fract_y
_atom_site_fract_z
_atom_site_U_iso_or_equiv
_atom_site_adp_type
_atom_site_occupancy
_atom_site_site_symmetry_order
_atom_site_calc_flag
_atom_site_refinement_flags_posn
_atom_site_refinement_flags_adp
_atom_site_refinement_flags_occupancy
_atom_site_disorder_assembly
_atom_site_disorder_group
S1A S -0.0550(3) 0.9163(3) 0.88550(9) 0.0450(5) Uani 1 1 d . . . . .
O1A O -0.2344(8) 0.9138(8) 0.8641(3) 0.0636(18) Uani 1 1 d . . . . .
O2A O -0.0416(9) 1.0437(8) 0.9207(3) 0.0643(18) Uani 1 1 d . . . . .
O3A O 0.0618(7) 0.9312(7) 0.8323(2) 0.0479(14) Uani 1 1 d . . . . .
C1A C 0.2426(10) 0.3908(11) 0.9616(4) 0.047(2) Uani 1 1 d . . . . .
C2A C 0.1354(13) 0.4136(11) 0.9123(4) 0.054(2) Uani 1 1 d . . . . .
H2A H 0.123960 0.319215 0.894715 0.065 Uiso 1 1 calc R U . . .
C3A C 0.0490(12) 0.5748(11) 0.8905(3) 0.048(2) Uani 1 1 d . . . . .
H3A H -0.018147 0.589977 0.857309 0.058 Uiso 1 1 calc R U . . .
C4A C 0.0598(10) 0.7126(10) 0.9165(3) 0.0364(16) Uani 1 1 d . . . . .
C5A C 0.1549(11) 0.6943(11) 0.9658(3) 0.047(2) Uani 1 1 d . . . . .
H5A H 0.157958 0.789383 0.984304 0.056 Uiso 1 1 calc R U . . .
C6A C 0.2452(12) 0.5332(13) 0.9871(4) 0.056(2) Uani 1 1 d . . . . .
H6A H 0.311159 0.520413 1.020413 0.068 Uiso 1 1 calc R U . . .
C7A C 0.2467(12) 0.9618(11) 0.8390(4) 0.050(2) Uani 1 1 d . . . . .
H7AA H 0.297302 0.919459 0.875655 0.060 Uiso 1 1 calc R U . . .
H7AB H 0.235833 1.083536 0.834311 0.060 Uiso 1 1 calc R U . . .
C8A C 0.3772(12) 0.8693(11) 0.7957(3) 0.050(2) Uani 1 1 d . . . . .
H8AA H 0.317722 0.903464 0.759548 0.060 Uiso 1 1 calc R U . . .
H8AB H 0.492666 0.904736 0.795689 0.060 Uiso 1 1 calc R U . . .
C9A C 0.4250(10) 0.6770(10) 0.8051(3) 0.0406(18) Uani 1 1 d . . . . .
C10A C 0.5379(11) 0.5932(12) 0.8490(3) 0.047(2) Uani 1 1 d . . . . .
H10A H 0.579846 0.656231 0.874062 0.056 Uiso 1 1 calc R U . . .
C11A C 0.5903(11) 0.4159(12) 0.8564(3) 0.051(2) Uani 1 1 d . . . . .
H11A H 0.669005 0.360180 0.885728 0.061 Uiso 1 1 calc R U . . .
C12A C 0.5240(11) 0.3229(12) 0.8195(4) 0.057(2) Uani 1 1 d . . . . .
H12A H 0.557542 0.204066 0.824148 0.068 Uiso 1 1 calc R U . . .
C13A C 0.4107(12) 0.4047(12) 0.7768(4) 0.058(2) Uani 1 1 d . . . . .
H13A H 0.364489 0.341418 0.752776 0.069 Uiso 1 1 calc R U . . .
C14A C 0.3620(10) 0.5819(12) 0.7683(3) 0.048(2) Uani 1 1 d . . . . .
H14A H 0.287563 0.636372 0.737951 0.058 Uiso 1 1 calc R U . . .
C15A C 0.3464(15) 0.2141(13) 0.9848(4) 0.072(3) Uani 1 1 d . . . . .
H15A H 0.269367 0.137364 0.980815 0.107 Uiso 1 1 calc R U . . .
H15B H 0.374749 0.216698 1.023181 0.107 Uiso 1 1 calc R U . . .
H15C H 0.461204 0.175495 0.965216 0.107 Uiso 1 1 calc R U . . .
S1B S 0.4504(3) 0.8629(3) 0.61202(8) 0.0419(5) Uani 1 1 d . . . . .
O1B O 0.4600(10) 1.0071(7) 0.5766(3) 0.0639(17) Uani 1 1 d . . . . .
O2B O 0.2704(8) 0.8505(8) 0.6322(3) 0.0595(17) Uani 1 1 d . . . . .
O3B O 0.5678(8) 0.8523(7) 0.6666(2) 0.0495(14) Uani 1 1 d . . . . .
C1B C 0.7515(11) 0.3720(11) 0.5386(3) 0.046(2) Uani 1 1 d . . . . .
C2B C 0.7499(11) 0.5268(12) 0.5116(3) 0.050(2) Uani 1 1 d . . . . .
H2B H 0.813028 0.529483 0.478549 0.060 Uiso 1 1 calc R U . . .
C3B C 0.6557(11) 0.6796(11) 0.5329(3) 0.048(2) Uani 1 1 d . . . . .
H3B H 0.654503 0.783823 0.514183 0.057 Uiso 1 1 calc R U . . .
C4B C 0.5641(10) 0.6744(10) 0.5823(3) 0.0346(16) Uani 1 1 d . . . . .
C5B C 0.5624(11) 0.5210(11) 0.6098(3) 0.0449(19) Uani 1 1 d . . . . .
H5B H 0.500003 0.519515 0.643038 0.054 Uiso 1 1 calc R U . . .
C6B C 0.6523(12) 0.3706(11) 0.5884(4) 0.053(2) Uani 1 1 d . . . . .
H6B H 0.648235 0.267057 0.606638 0.063 Uiso 1 1 calc R U . . .
C7B C 0.7524(13) 0.8836(11) 0.6614(4) 0.056(2) Uani 1 1 d . . . . .
H7BA H 0.742990 1.003251 0.665291 0.067 Uiso 1 1 calc R U . . .
H7BB H 0.802997 0.855381 0.625381 0.067 Uiso 1 1 calc R U . . .
C8B C 0.8812(13) 0.7715(11) 0.7067(4) 0.059(2) Uani 1 1 d . . . . .
H8BA H 0.994145 0.810179 0.709310 0.071 Uiso 1 1 calc R U . . .
H8BB H 0.817801 0.786811 0.741701 0.071 Uiso 1 1 calc R U . . .
C9B C 0.9375(10) 0.5822(10) 0.6973(3) 0.0403(18) Uani 1 1 d . . . . .
C10B C 0.8789(11) 0.4686(11) 0.7326(3) 0.049(2) Uani 1 1 d . . . . .
H10B H 0.801006 0.507907 0.761664 0.059 Uiso 1 1 calc R U . . .
C11B C 0.9344(13) 0.2970(12) 0.7253(4) 0.058(2) Uani 1 1 d . . . . .
H11B H 0.891122 0.220853 0.748863 0.070 Uiso 1 1 calc R U . . .
C12B C 1.0538(12) 0.2368(12) 0.6834(4) 0.054(2) Uani 1 1 d . . . . .
H12B H 1.093985 0.119734 0.679811 0.065 Uiso 1 1 calc R U . . .
C13B C 1.1143(12) 0.3470(12) 0.6469(4) 0.052(2) Uani 1 1 d . . . . .
H13B H 1.192549 0.306939 0.618032 0.063 Uiso 1 1 calc R U . . .
C14B C 1.0539(11) 0.5233(11) 0.6547(3) 0.0465(19) Uani 1 1 d . . . . .
H14B H 1.093413 0.600738 0.630665 0.056 Uiso 1 1 calc R U . . .
C15B C 0.8571(15) 0.2047(13) 0.5176(5) 0.076(3) Uani 1 1 d . . . . .
H15D H 0.777554 0.128501 0.518687 0.114 Uiso 1 1 calc R U . . .
H15E H 0.966844 0.154790 0.540409 0.114 Uiso 1 1 calc R U . . .
H15F H 0.894246 0.223949 0.480314 0.114 Uiso 1 1 calc R U . . .

loop_
_atom_site_aniso_label
_atom_site_aniso_U_11
_atom_site_aniso_U_22
_atom_site_aniso_U_33
_atom_site_aniso_U_23
_atom_site_aniso_U_13
_atom_site_aniso_U_12
S1A 0.0398(10) 0.0305(12) 0.0600(13) -0.0014(9) 0.0015(9) -0.0018(8)
O1A 0.038(3) 0.051(4) 0.095(5) 0.009(3) -0.008(3) -0.004(3)
O2A 0.076(4) 0.035(4) 0.079(4) -0.018(3) 0.013(3) -0.005(3)
O3A 0.047(3) 0.044(4) 0.050(3) 0.002(3) -0.004(2) -0.008(3)
C1A 0.037(4) 0.037(5) 0.057(5) 0.008(4) 0.005(4) 0.001(3)
C2A 0.069(6) 0.031(5) 0.066(6) -0.015(4) 0.020(5) -0.016(4)
C3A 0.053(5) 0.045(6) 0.047(5) 0.000(4) -0.002(4) -0.014(4)
C4A 0.035(4) 0.033(4) 0.041(4) -0.002(3) 0.003(3) -0.010(3)
C5A 0.046(4) 0.042(5) 0.051(5) -0.009(4) 0.005(4) -0.009(4)
C6A 0.049(5) 0.072(7) 0.044(5) -0.002(5) -0.004(4) -0.009(4)
C7A 0.060(5) 0.030(5) 0.063(5) -0.006(4) 0.003(4) -0.016(4)
C8A 0.059(5) 0.042(5) 0.049(5) -0.002(4) 0.010(4) -0.015(4)
C9A 0.032(4) 0.039(5) 0.047(4) -0.005(4) 0.003(3) -0.003(3)
C10A 0.048(4) 0.054(6) 0.041(4) -0.005(4) 0.000(3) -0.018(4)
C11A 0.043(4) 0.059(6) 0.046(5) 0.007(4) -0.002(4) -0.010(4)
C12A 0.039(4) 0.040(5) 0.087(7) -0.016(5) 0.006(4) -0.001(4)
C13A 0.053(5) 0.048(6) 0.075(6) -0.018(5) 0.002(5) -0.014(4)
C14A 0.030(4) 0.059(6) 0.051(5) -0.003(4) -0.007(3) -0.005(4)
C15A 0.075(6) 0.048(6) 0.076(7) 0.025(5) 0.014(5) 0.004(5)
S1B 0.0440(10) 0.0298(12) 0.0473(11) -0.0037(9) -0.0041(8) -0.0015(8)
O1B 0.087(5) 0.028(4) 0.070(4) 0.011(3) -0.006(3) -0.007(3)
O2B 0.042(3) 0.054(4) 0.080(4) -0.021(3) 0.014(3) -0.005(3)
O3B 0.053(3) 0.044(4) 0.050(3) -0.011(3) 0.002(3) -0.008(3)
C1B 0.047(4) 0.040(5) 0.047(4) -0.017(4) -0.006(4) -0.003(4)
C2B 0.042(4) 0.063(6) 0.040(4) -0.004(4) 0.003(3) -0.006(4)
C3B 0.047(4) 0.042(5) 0.049(5) 0.001(4) 0.002(4) -0.004(4)
C4B 0.037(4) 0.027(4) 0.039(4) 0.003(3) -0.003(3) -0.008(3)
C5B 0.051(5) 0.046(6) 0.038(4) 0.000(4) 0.004(3) -0.013(4)
C6B 0.066(5) 0.027(5) 0.062(5) 0.002(4) -0.012(4) -0.009(4)
C7B 0.067(6) 0.035(5) 0.071(6) 0.000(4) -0.005(5) -0.023(4)
C8B 0.057(5) 0.042(6) 0.075(6) -0.011(5) -0.029(5) -0.008(4)
C9B 0.042(4) 0.036(5) 0.040(4) -0.005(3) -0.008(3) -0.005(3)
C10B 0.044(4) 0.049(6) 0.050(5) -0.005(4) 0.007(4) -0.006(4)
C11B 0.059(5) 0.040(6) 0.070(6) 0.017(5) 0.004(5) -0.010(4)
C12B 0.051(5) 0.035(5) 0.073(6) -0.004(4) -0.006(4) -0.004(4)
C13B 0.055(5) 0.053(6) 0.049(5) -0.012(4) 0.006(4) -0.013(4)
C14B 0.051(5) 0.046(5) 0.044(4) 0.002(4) 0.001(4) -0.017(4)
C15B 0.077(7) 0.053(7) 0.088(8) -0.029(6) -0.011(6) 0.006(5)

loop_
_atom_type_symbol
_atom_type_description
_atom_type_scat_dispersion_real
_atom_type_scat_dispersion_imag
_atom_type_scat_source
C C 0.0033 0.0016 'International Tables Vol C Tables 4.2.6.8 and 6.1.1.4'
H H 0.0000 0.0000 'International Tables Vol C Tables 4.2.6.8 and 6.1.1.4'
O O 0.0106 0.0060 'International Tables Vol C Tables 4.2.6.8 and 6.1.1.4'
S S 0.1246 0.1234 'International Tables Vol C Tables 4.2.6.8 and 6.1.1.4'

loop_
_geom_angle_atom_site_label_1
_geom_angle_atom_site_label_2
_geom_angle_atom_site_label_3
_geom_angle
_geom_angle_site_symmetry_1
_geom_angle_site_symmetry_3
_geom_angle_publ_flag
O2A S1A O1A 120.0(4) . . ?
O2A S1A O3A 109.7(4) . . ?
O1A S1A O3A 103.3(4) . . ?
O2A S1A C4A 109.8(4) . . ?
O1A S1A C4A 109.5(4) . . ?
O3A S1A C4A 103.3(3) . . ?
C7A O3A S1A 117.7(5) . . ?
C6A C1A C2A 117.5(8) . . ?
C6A C1A C15A 122.2(9) . . ?
C2A C1A C15A 120.3(9) . . ?
C3A C2A C1A 119.7(8) . . ?
C3A C2A H2A 120.2 . . ?
C1A C2A H2A 120.2 . . ?
C4A C3A C2A 120.6(8) . . ?
C4A C3A H3A 119.7 . . ?
C2A C3A H3A 119.7 . . ?
C3A C4A C5A 121.0(8) . . ?
C3A C4A S1A 117.8(6) . . ?
C5A C4A S1A 121.2(6) . . ?
C6A C5A C4A 118.5(8) . . ?
C6A C5A H5A 120.7 . . ?
C4A C5A H5A 120.7 . . ?
C1A C6A C5A 122.6(8) . . ?
C1A C6A H6A 118.7 . . ?
C5A C6A H6A 118.7 . . ?
O3A C7A C8A 108.5(7) . . ?
O3A C7A H7AA 110.0 . . ?
C8A C7A H7AA 110.0 . . ?
O3A C7A H7AB 110.0 . . ?
C8A C7A H7AB 110.0 . . ?
H7AA C7A H7AB 108.4 . . ?
C9A C8A C7A 113.4(7) . . ?
C9A C8A H8AA 108.9 . . ?
C7A C8A H8AA 108.9 . . ?
C9A C8A H8AB 108.9 . . ?
C7A C8A H8AB 108.9 . . ?
H8AA C8A H8AB 107.7 . . ?
C10A C9A C14A 119.0(8) . . ?
C10A C9A C8A 120.7(8) . . ?
C14A C9A C8A 120.3(7) . . ?
C9A C10A C11A 121.0(8) . . ?
C9A C10A H10A 119.5 . . ?
C11A C10A H10A 119.5 . . ?
C12A C11A C10A 119.2(8) . . ?
C12A C11A H11A 120.4 . . ?
C10A C11A H11A 120.4 . . ?
C13A C12A C11A 120.0(9) . . ?
C13A C12A H12A 120.0 . . ?
C11A C12A H12A 120.0 . . ?
C12A C13A C14A 121.1(8) . . ?
C12A C13A H13A 119.5 . . ?
C14A C13A H13A 119.5 . . ?
C9A C14A C13A 119.7(8) . . ?
C9A C14A H14A 120.2 . . ?
C13A C14A H14A 120.2 . . ?
C1A C15A H15A 109.5 . . ?
C1A C15A H15B 109.5 . . ?
H15A C15A H15B 109.5 . . ?
C1A C15A H15C 109.5 . . ?
H15A C15A H15C 109.5 . . ?
H15B C15A H15C 109.5 . . ?
O1B S1B O2B 119.2(4) . . ?
O1B S1B O3B 110.7(4) . . ?
O2B S1B O3B 102.9(4) . . ?
O1B S1B C4B 110.1(4) . . ?
O2B S1B C4B 109.5(4) . . ?
O3B S1B C4B 103.1(3) . . ?
C7B O3B S1B 117.4(5) . . ?
C2B C1B C6B 118.5(7) . . ?
C2B C1B C15B 122.5(8) . . ?
C6B C1B C15B 119.0(9) . . ?
C1B C2B C3B 121.2(8) . . ?
C1B C2B H2B 119.4 . . ?
C3B C2B H2B 119.4 . . ?
C4B C3B C2B 119.0(8) . . ?
C4B C3B H3B 120.5 . . ?
C2B C3B H3B 120.5 . . ?
C5B C4B C3B 120.9(7) . . ?
C5B C4B S1B 118.2(6) . . ?
C3B C4B S1B 120.8(6) . . ?
C6B C5B C4B 120.1(7) . . ?
C6B C5B H5B 120.0 . . ?
C4B C5B H5B 120.0 . . ?
C5B C6B C1B 120.2(8) . . ?
C5B C6B H6B 119.9 . . ?
C1B C6B H6B 119.9 . . ?
O3B C7B C8B 108.1(7) . . ?
O3B C7B H7BA 110.1 . . ?
C8B C7B H7BA 110.1 . . ?
O3B C7B H7BB 110.1 . . ?
C8B C7B H7BB 110.1 . . ?
H7BA C7B H7BB 108.4 . . ?
C9B C8B C7B 113.9(7) . . ?
C9B C8B H8BA 108.8 . . ?
C7B C8B H8BA 108.8 . . ?
C9B C8B H8BB 108.8 . . ?
C7B C8B H8BB 108.8 . . ?
H8BA C8B H8BB 107.7 . . ?
C10B C9B C14B 119.6(8) . . ?
C10B C9B C8B 120.0(8) . . ?
C14B C9B C8B 120.3(8) . . ?
C9B C10B C11B 120.2(8) . . ?
C9B C10B H10B 119.9 . . ?
C11B C10B H10B 119.9 . . ?
C10B C11B C12B 120.5(8) . . ?
C10B C11B H11B 119.8 . . ?
C12B C11B H11B 119.8 . . ?
C13B C12B C11B 120.9(8) . . ?
C13B C12B H12B 119.5 . . ?
C11B C12B H12B 119.5 . . ?
C12B C13B C14B 117.8(8) . . ?
C12B C13B H13B 121.1 . . ?
C14B C13B H13B 121.1 . . ?
C9B C14B C13B 121.0(8) . . ?
C9B C14B H14B 119.5 . . ?
C13B C14B H14B 119.5 . . ?
C1B C15B H15D 109.5 . . ?
C1B C15B H15E 109.5 . . ?
H15D C15B H15E 109.5 . . ?
C1B C15B H15F 109.5 . . ?
H15D C15B H15F 109.5 . . ?
H15E C15B H15F 109.5 . . ?

loop_
_geom_bond_atom_site_label_1
_geom_bond_atom_site_label_2
_geom_bond_distance
_geom_bond_site_symmetry_2
_geom_bond_publ_flag
S1A O2A 1.417(6) . ?
S1A O1A 1.430(6) . ?
S1A O3A 1.568(6) . ?
S1A C4A 1.760(8) . ?
O3A C7A 1.463(10) . ?
C1A C6A 1.361(12) . ?
C1A C2A 1.412(12) . ?
C1A C15A 1.504(12) . ?
C2A C3A 1.363(12) . ?
C2A H2A 0.9300 . ?
C3A C4A 1.350(11) . ?
C3A H3A 0.9300 . ?
C4A C5A 1.368(11) . ?
C5A C6A 1.365(12) . ?
C5A H5A 0.9300 . ?
C6A H6A 0.9300 . ?
C7A C8A 1.526(11) . ?
C7A H7AA 0.9700 . ?
C7A H7AB 0.9700 . ?
C8A C9A 1.509(12) . ?
C8A H8AA 0.9700 . ?
C8A H8AB 0.9700 . ?
C9A C10A 1.374(11) . ?
C9A C14A 1.385(11) . ?
C10A C11A 1.388(12) . ?
C10A H10A 0.9300 . ?
C11A C12A 1.386(12) . ?
C11A H11A 0.9300 . ?
C12A C13A 1.349(13) . ?
C12A H12A 0.9300 . ?
C13A C14A 1.389(13) . ?
C13A H13A 0.9300 . ?
C14A H14A 0.9300 . ?
C15A H15A 0.9600 . ?
C15A H15B 0.9600 . ?
C15A H15C 0.9600 . ?
S1B O1B 1.419(6) . ?
S1B O2B 1.440(6) . ?
S1B O3B 1.571(6) . ?
S1B C4B 1.749(8) . ?
O3B C7B 1.454(10) . ?
C1B C2B 1.372(12) . ?
C1B C6B 1.414(12) . ?
C1B C15B 1.502(11) . ?
C2B C3B 1.390(11) . ?
C2B H2B 0.9300 . ?
C3B C4B 1.378(11) . ?
C3B H3B 0.9300 . ?
C4B C5B 1.374(11) . ?
C5B C6B 1.368(11) . ?
C5B H5B 0.9300 . ?
C6B H6B 0.9300 . ?
C7B C8B 1.530(12) . ?
C7B H7BA 0.9700 . ?
C7B H7BB 0.9700 . ?
C8B C9B 1.520(12) . ?
C8B H8BA 0.9700 . ?
C8B H8BB 0.9700 . ?
C9B C10B 1.367(11) . ?
C9B C14B 1.375(11) . ?
C10B C11B 1.372(12) . ?
C10B H10B 0.9300 . ?
C11B C12B 1.376(13) . ?
C11B H11B 0.9300 . ?
C12B C13B 1.372(12) . ?
C12B H12B 0.9300 . ?
C13B C14B 1.411(12) . ?
C13B H13B 0.9300 . ?
C14B H14B 0.9300 . ?
C15B H15D 0.9600 . ?
C15B H15E 0.9600 . ?
C15B H15F 0.9600 . ?

loop_
_geom_hbond_atom_site_label_D
_geom_hbond_atom_site_label_H
_geom_hbond_atom_site_label_A
_geom_hbond_distance_DH
_geom_hbond_distance_HA
_geom_hbond_distance_DA
_geom_hbond_angle_DHA
_geom_hbond_site_symmetry_A
_geom_hbond_publ_flag
C8A H8AB O1A 0.97 2.64 3.434(11) 139.8 1_655 yes

loop_
_geom_torsion_atom_site_label_1
_geom_torsion_atom_site_label_2
_geom_torsion_atom_site_label_3
_geom_torsion_atom_site_label_4
_geom_torsion
_geom_torsion_site_symmetry_1
_geom_torsion_site_symmetry_2
_geom_torsion_site_symmetry_3
_geom_torsion_site_symmetry_4
_geom_torsion_publ_flag
O2A S1A O3A C7A 42.4(6) . . . . ?
O1A S1A O3A C7A 171.4(5) . . . . ?
C4A S1A O3A C7A -74.6(6) . . . . ?
C6A C1A C2A C3A 3.8(12) . . . . ?
C15A C1A C2A C3A -177.1(8) . . . . ?
C1A C2A C3A C4A -2.1(13) . . . . ?
C2A C3A C4A C5A -1.0(12) . . . . ?
C2A C3A C4A S1A 179.7(6) . . . . ?
O2A S1A C4A C3A 175.2(6) . . . . ?
O1A S1A C4A C3A 41.6(7) . . . . ?
O3A S1A C4A C3A -67.9(7) . . . . ?
O2A S1A C4A C5A -4.0(7) . . . . ?
O1A S1A C4A C5A -137.7(7) . . . . ?
O3A S1A C4A C5A 112.9(6) . . . . ?
C3A C4A C5A C6A 2.5(12) . . . . ?
S1A C4A C5A C6A -178.3(6) . . . . ?
C2A C1A C6A C5A -2.4(13) . . . . ?
C15A C1A C6A C5A 178.5(8) . . . . ?
C4A C5A C6A C1A -0.7(13) . . . . ?
S1A O3A C7A C8A 145.9(6) . . . . ?
O3A C7A C8A C9A -68.3(9) . . . . ?
C7A C8A C9A C10A -69.5(10) . . . . ?
C7A C8A C9A C14A 113.3(9) . . . . ?
C14A C9A C10A C11A 0.5(12) . . . . ?
C8A C9A C10A C11A -176.7(7) . . . . ?
C9A C10A C11A C12A -1.4(12) . . . . ?
C10A C11A C12A C13A 0.4(13) . . . . ?
C11A C12A C13A C14A 1.5(14) . . . . ?
C10A C9A C14A C13A 1.3(12) . . . . ?
C8A C9A C14A C13A 178.5(8) . . . . ?
C12A C13A C14A C9A -2.3(13) . . . . ?
O1B S1B O3B C7B -43.7(6) . . . . ?
O2B S1B O3B C7B -172.1(6) . . . . ?
C4B S1B O3B C7B 74.0(6) . . . . ?
C6B C1B C2B C3B 1.0(12) . . . . ?
C15B C1B C2B C3B -178.0(8) . . . . ?
C1B C2B C3B C4B 0.6(12) . . . . ?
C2B C3B C4B C5B -1.1(12) . . . . ?
C2B C3B C4B S1B 177.8(6) . . . . ?
O1B S1B C4B C5B -177.4(6) . . . . ?
O2B S1B C4B C5B -44.5(7) . . . . ?
O3B S1B C4B C5B 64.4(6) . . . . ?
O1B S1B C4B C3B 3.6(8) . . . . ?
O2B S1B C4B C3B 136.6(7) . . . . ?
O3B S1B C4B C3B -114.5(7) . . . . ?
C3B C4B C5B C6B 0.0(12) . . . . ?
S1B C4B C5B C6B -178.9(6) . . . . ?
C4B C5B C6B C1B 1.6(12) . . . . ?
C2B C1B C6B C5B -2.1(12) . . . . ?
C15B C1B C6B C5B 176.9(8) . . . . ?
S1B O3B C7B C8B -146.7(6) . . . . ?
O3B C7B C8B C9B 71.8(10) . . . . ?
C7B C8B C9B C10B -114.5(9) . . . . ?
C7B C8B C9B C14B 68.2(11) . . . . ?
C14B C9B C10B C11B -0.6(12) . . . . ?
C8B C9B C10B C11B -177.9(8) . . . . ?
C9B C10B C11B C12B 1.8(14) . . . . ?
C10B C11B C12B C13B -2.4(14) . . . . ?
C11B C12B C13B C14B 1.6(13) . . . . ?
C10B C9B C14B C13B -0.2(12) . . . . ?
C8B C9B C14B C13B 177.1(7) . . . . ?
C12B C13B C14B C9B -0.3(12) . . . . ?
